data_4029333
loop_
_publ_author_name
'Zheng, Liyao'
'Hua, Ruimao'

_publ_section_title
;
 Modular Assembly of Ring-Fused and \p-Extended Phenanthroimidazoles via
 C-H Activation and Alkyne Annulation.
;
_journal_issue 9
_journal_name_full 'The Journal of organic chemistry'
_journal_page_first 3930
_journal_page_last 3936
_journal_paper_doi 10.1021/jo500401n
_journal_volume 79
_journal_year 2014
_chemical_formula_moiety 'C30 H20 N2, C H4 O'
_chemical_formula_sum 'C31 H24 N2 O'
_chemical_formula_weight 440.52
_chemical_name_systematic
; 
 ? 
;
_space_group_IT_number 2
_symmetry_cell_setting triclinic
_symmetry_space_group_name_Hall '-P 1'
_symmetry_space_group_name_H-M 'P -1'
_atom_sites_solution_hydrogens geom
_atom_sites_solution_primary direct
_atom_sites_solution_secondary difmap
_audit_creation_method SHELXL-97
_cell_angle_alpha 68.103(9)
_cell_angle_beta 67.336(11)
_cell_angle_gamma 70.436(9)
_cell_formula_units_Z 4
_cell_length_a 12.4433(19)
_cell_length_b 14.260(2)
_cell_length_c 15.249(2)
_cell_measurement_reflns_used 54
_cell_measurement_temperature 295(2)
_cell_measurement_theta_max 12.51
_cell_measurement_theta_min 4.76
_cell_volume 2258.3(6)
_computing_cell_refinement 'XSCANS (Bruker, 1997)'
_computing_data_collection 'XSCANS (Bruker, 1997)'
_computing_data_reduction 'XSCANS (Bruker, 1997)'
_computing_molecular_graphics 'SHELXTL (Bruker, 1997)'
_computing_publication_material 'SHELXTL (Bruker, 1997)'
_computing_structure_refinement 'SHELXL-97 (Sheldrick, 1997)'
_computing_structure_solution 'SHELXS-97 (Sheldrick, 1990)'
_diffrn_ambient_temperature 295(2)
_diffrn_measured_fraction_theta_full 0.979
_diffrn_measured_fraction_theta_max 0.979
_diffrn_measurement_device_type 'Bruker P4'
_diffrn_measurement_method '\w scans'
_diffrn_radiation_monochromator graphite
_diffrn_radiation_source 'fine-focus sealed tube'
_diffrn_radiation_type MoK\a
_diffrn_radiation_wavelength 0.71073
_diffrn_reflns_av_R_equivalents 0.0368
_diffrn_reflns_av_sigmaI/netI 0.0539
_diffrn_reflns_limit_h_max 1
_diffrn_reflns_limit_h_min -13
_diffrn_reflns_limit_k_max 15
_diffrn_reflns_limit_k_min -16
_diffrn_reflns_limit_l_max 17
_diffrn_reflns_limit_l_min -18
_diffrn_reflns_number 9028
_diffrn_reflns_theta_full 25.05
_diffrn_reflns_theta_max 25.05
_diffrn_reflns_theta_min 1.82
_diffrn_standards_decay_% 0
_diffrn_standards_interval_count 97
_diffrn_standards_number 3
_exptl_absorpt_coefficient_mu 0.079
_exptl_absorpt_correction_type none
_exptl_crystal_colour yellow
_exptl_crystal_density_diffrn 1.296
_exptl_crystal_density_meas ?
_exptl_crystal_density_method 'not measured'
_exptl_crystal_description prism
_exptl_crystal_F_000 928
_exptl_crystal_size_max 0.60
_exptl_crystal_size_mid 0.60
_exptl_crystal_size_min 0.20
_refine_diff_density_max 0.282
_refine_diff_density_min -0.271
_refine_diff_density_rms 0.051
_refine_ls_extinction_coef 0.00569(12)
_refine_ls_extinction_expression Fc^*^=kFc[1+0.001xFc^2^\l^3^/sin(2\q)]^-1/4^
_refine_ls_extinction_method SHELXL
_refine_ls_goodness_of_fit_ref 1.037
_refine_ls_hydrogen_treatment mixed
_refine_ls_matrix_type full
_refine_ls_number_parameters 622
_refine_ls_number_reflns 7825
_refine_ls_number_restraints 9
_refine_ls_restrained_S_all 1.044
_refine_ls_R_factor_all 0.1189
_refine_ls_R_factor_gt 0.0630
_refine_ls_shift/su_max 0.007
_refine_ls_shift/su_mean 0.000
_refine_ls_structure_factor_coef Fsqd
_refine_ls_weighting_details 'calc w=1/[\s^2^(Fo^2^)+(0.0010P)^2^+3.0000P] where P=(Fo^2^+2Fc^2^)/3'
_refine_ls_weighting_scheme calc
_refine_ls_wR_factor_gt 0.1135
_refine_ls_wR_factor_ref 0.1443
_reflns_number_gt 4635
_reflns_number_total 7825
_reflns_threshold_expression I>2sigma(I)
_cod_data_source_file jo500401n_si_004.cif
_cod_data_source_block 4ad
_cod_depositor_comments
;
The following automatic conversions were performed:

'_symmetry_cell_setting' value 'Triclinic' changed to 'triclinic'
according to
/usr/data/users/saulius/crontab/automatic-downloads/rss-feeds/ACS/lib/dictionaries/cif_core.dic
dictionary named 'cif_core.dic' version 2.4.2 from 2011-04-26.

Automatic conversion script
Id: cif_fix_values 2281 2013-09-26 08:29:07Z andrius 

 Adding full bibliography for 4029331--4029334.cif.

The following automatic conversions were performed:

'_exptl_crystal_density_meas' value 'none' was changed to '?' - the
value is perceived as not measured.

Automatic conversion script
Id: cif_fix_values 3008 2015-01-20 13:52:24Z robertas 
;
_cod_original_cell_volume 2258.2(6)
_cod_original_sg_symbol_H-M P-1
_cod_database_code 4029333

loop_
_symmetry_equiv_pos_as_xyz
'x, y, z'
'-x, -y, -z'

loop_
_atom_site_label
_atom_site_type_symbol
_atom_site_fract_x
_atom_site_fract_y
_atom_site_fract_z
_atom_site_U_iso_or_equiv
_atom_site_adp_type
_atom_site_occupancy
_atom_site_symmetry_multiplicity
_atom_site_calc_flag
_atom_site_refinement_flags
N1 N 0.80797(16) 0.95830(14) 0.07537(13) 0.0495(5) Uani 1 1 d .
N2 N 0.84296(16) 0.79005(14) 0.08950(14) 0.0528(6) Uani 1 1 d .
N3 N 0.74303(16) 0.33690(14) 0.46484(14) 0.0515(6) Uani 1 1 d .
N4 N 0.76826(17) 0.41469(15) 0.55681(14) 0.0550(6) Uani 1 1 d .
C1 C 0.74597(19) 0.95124(17) 0.02011(16) 0.0463(6) Uani 1 1 d .
C2 C 0.68008(19) 1.02834(17) -0.04436(16) 0.0473(6) Uani 1 1 d .
C3 C 0.6568(2) 1.13594(18) -0.06163(18) 0.0588(7) Uani 1 1 d .
H3 H 0.6824 1.1618 -0.0272 0.071 Uiso 1 1 calc R
C4 C 0.5977(2) 1.2033(2) -0.1275(2) 0.0674(8) Uani 1 1 d .
H4 H 0.5834 1.2743 -0.1377 0.081 Uiso 1 1 calc R
C5 C 0.5593(2) 1.1669(2) -0.1788(2) 0.0706(9) Uani 1 1 d .
H5 H 0.5192 1.2133 -0.2240 0.085 Uiso 1 1 calc R
C6 C 0.5793(2) 1.0638(2) -0.16424(18) 0.0622(7) Uani 1 1 d .
H6 H 0.5528 1.0406 -0.2002 0.075 Uiso 1 1 calc R
C7 C 0.63858(19) 0.99078(17) -0.09661(16) 0.0488(6) Uani 1 1 d .
C8 C 0.65530(19) 0.87942(17) -0.07932(17) 0.0489(6) Uani 1 1 d .
C9 C 0.6044(2) 0.84012(19) -0.12209(18) 0.0593(7) Uani 1 1 d .
H9 H 0.5620 0.8857 -0.1659 0.071 Uiso 1 1 calc R
C10 C 0.6160(2) 0.7360(2) -0.1003(2) 0.0651(7) Uani 1 1 d .
H10 H 0.5805 0.7119 -0.1289 0.078 Uiso 1 1 calc R
C11 C 0.6796(2) 0.6657(2) -0.0367(2) 0.0682(8) Uani 1 1 d .
H11 H 0.6858 0.5950 -0.0217 0.082 Uiso 1 1 calc R
C12 C 0.7332(2) 0.70088(18) 0.00415(19) 0.0598(7) Uani 1 1 d .
H12 H 0.7781 0.6537 0.0454 0.072 Uiso 1 1 calc R
C13 C 0.7213(2) 0.80696(17) -0.01543(17) 0.0501(7) Uani 1 1 d .
C14 C 0.76968(19) 0.84757(16) 0.03014(16) 0.0462(6) Uani 1 1 d .
C15 C 0.8641(2) 0.85946(18) 0.11497(17) 0.0515(7) Uani 1 1 d .
C16 C 0.9393(2) 0.83945(19) 0.17554(17) 0.0563(7) Uani 1 1 d U
C17 C 0.9905(2) 0.7377(2) 0.21990(19) 0.0664(8) Uani 1 1 d U
H17 H 0.9734 0.6824 0.2134 0.080 Uiso 1 1 calc R
C18 C 1.0663(2) 0.7196(2) 0.2731(2) 0.0763(9) Uani 1 1 d .
H18 H 1.1007 0.6520 0.3028 0.092 Uiso 1 1 calc R
C19 C 1.0909(3) 0.8016(3) 0.2823(2) 0.0871(10) Uani 1 1 d .
H19 H 1.1431 0.7888 0.3178 0.104 Uiso 1 1 calc R
C20 C 1.0407(2) 0.9017(2) 0.2405(2) 0.0785(9) Uani 1 1 d .
H20 H 1.0574 0.9561 0.2490 0.094 Uiso 1 1 calc R
C21 C 0.9641(2) 0.9227(2) 0.18484(18) 0.0595(7) Uani 1 1 d .
C22 C 0.9125(2) 1.02889(19) 0.13460(17) 0.0562(7) Uani 1 1 d .
C23 C 0.79997(19) 1.04498(17) 0.10854(17) 0.0510(6) Uani 1 1 d .
H23 H 0.7939 1.1086 0.0540 0.061 Uiso 1 1 calc R
C24 C 0.68880(19) 1.05763(17) 0.19650(16) 0.0477(6) Uani 1 1 d .
C25 C 0.6373(2) 0.97701(19) 0.26233(19) 0.0601(8) Uani 1 1 d .
H25 H 0.6685 0.9114 0.2526 0.072 Uiso 1 1 calc R
C26 C 0.5396(2) 0.9921(2) 0.3429(2) 0.0704(9) Uani 1 1 d .
H26 H 0.5066 0.9365 0.3880 0.084 Uiso 1 1 calc R
C27 C 0.4913(2) 1.0891(2) 0.3566(2) 0.0712(9) Uani 1 1 d .
H27 H 0.4242 1.0996 0.4099 0.085 Uiso 1 1 calc R
C28 C 0.5415(2) 1.1695(2) 0.29216(19) 0.0657(8) Uani 1 1 d .
H28 H 0.5098 1.2347 0.3030 0.079 Uiso 1 1 calc R
C29 C 0.6393(2) 1.15635(18) 0.21045(18) 0.0561(7) Uani 1 1 d .
H29 H 0.6714 1.2125 0.1655 0.067 Uiso 1 1 calc R
C30 C 0.9545(2) 1.1096(2) 0.1140(2) 0.0735(8) Uani 1 1 d .
H30A H 1.0215 1.1018 0.1314 0.088 Uiso 1 1 calc R
H30B H 0.9174 1.1749 0.0820 0.088 Uiso 1 1 calc R
C31 C 0.6514(2) 0.40893(17) 0.58549(17) 0.0508(7) Uani 1 1 d .
C32 C 0.5560(2) 0.44883(18) 0.66182(17) 0.0541(7) Uani 1 1 d .
C33 C 0.5763(2) 0.49733(19) 0.71679(18) 0.0656(8) Uani 1 1 d .
H33 H 0.6534 0.5022 0.7058 0.079 Uiso 1 1 calc R
C34 C 0.4827(3) 0.5377(2) 0.78672(19) 0.0727(9) Uani 1 1 d .
H34 H 0.4961 0.5687 0.8244 0.087 Uiso 1 1 calc R
C35 C 0.3685(3) 0.5319(2) 0.8009(2) 0.0786(10) Uani 1 1 d .
H35 H 0.3046 0.5615 0.8467 0.094 Uiso 1 1 calc R
C36 C 0.3478(3) 0.4839(2) 0.74905(19) 0.0704(9) Uani 1 1 d .
H36 H 0.2700 0.4799 0.7611 0.084 Uiso 1 1 calc R
C37 C 0.4412(2) 0.43995(18) 0.67751(17) 0.0544(7) Uani 1 1 d .
C38 C 0.4217(2) 0.38444(18) 0.62372(17) 0.0543(7) Uani 1 1 d .
C39 C 0.3093(2) 0.3686(2) 0.6421(2) 0.0692(9) Uani 1 1 d U
H39 H 0.2454 0.3939 0.6907 0.083 Uiso 1 1 calc R
C40 C 0.2893(2) 0.3181(2) 0.5922(2) 0.0737(9) Uani 1 1 d U
H40 H 0.2129 0.3093 0.6066 0.088 Uiso 1 1 calc R
C41 C 0.3828(2) 0.2796(2) 0.5197(2) 0.0683(8) Uani 1 1 d .
H41 H 0.3691 0.2458 0.4847 0.082 Uiso 1 1 calc R
C42 C 0.4946(2) 0.29115(19) 0.49956(19) 0.0598(8) Uani 1 1 d .
H42 H 0.5570 0.2636 0.4516 0.072 Uiso 1 1 calc R
C43 C 0.5181(2) 0.34362(17) 0.54936(17) 0.0494(7) Uani 1 1 d .
C44 C 0.6320(2) 0.36011(17) 0.53257(17) 0.0491(7) Uani 1 1 d .
C45 C 0.8201(2) 0.37106(17) 0.48355(17) 0.0512(7) Uani 1 1 d .
C46 C 0.9454(2) 0.35767(19) 0.42748(18) 0.0563(7) Uani 1 1 d .
C47 C 1.0229(2) 0.3872(2) 0.4516(2) 0.0681(8) Uani 1 1 d .
H47 H 0.9946 0.4144 0.5052 0.082 Uiso 1 1 calc R
C48 C 1.1411(2) 0.3771(3) 0.3974(2) 0.0825(10) Uani 1 1 d .
H48 H 1.1931 0.3963 0.4145 0.099 Uiso 1 1 calc R
C49 C 1.1820(2) 0.3383(2) 0.3177(2) 0.0800(10) Uani 1 1 d .
H49 H 1.2620 0.3321 0.2803 0.096 Uiso 1 1 calc R
C50 C 1.1066(2) 0.3083(2) 0.2923(2) 0.0703(9) Uani 1 1 d .
H50 H 1.1366 0.2801 0.2393 0.084 Uiso 1 1 calc R
C51 C 0.9857(2) 0.31975(18) 0.34501(18) 0.0553(7) Uani 1 1 d .
C52 C 0.8987(2) 0.29632(18) 0.31728(18) 0.0554(7) Uani 1 1 d .
C53 C 0.7833(2) 0.27462(17) 0.39577(17) 0.0530(7) Uani 1 1 d .
H53 H 0.7222 0.2951 0.3624 0.064 Uiso 1 1 calc R
C54 C 0.7960(2) 0.15937(18) 0.44945(18) 0.0537(7) Uani 1 1 d .
C55 C 0.8102(3) 0.1172(2) 0.5413(2) 0.1072(11) Uani 1 1 d U
H55 H 0.8092 0.1598 0.5754 0.129 Uiso 1 1 calc R
C56 C 0.8263(4) 0.0112(3) 0.5842(3) 0.1270(13) Uani 1 1 d U
H56 H 0.8368 -0.0173 0.6468 0.152 Uiso 1 1 calc R
C57 C 0.8267(3) -0.0511(2) 0.5355(3) 0.1034(13) Uani 1 1 d .
H57 H 0.8394 -0.1225 0.5641 0.124 Uiso 1 1 calc R
C58 C 0.8091(3) -0.0110(2) 0.4464(3) 0.0919(11) Uani 1 1 d .
H58 H 0.8072 -0.0540 0.4141 0.110 Uiso 1 1 calc R
C59 C 0.7937(3) 0.0942(2) 0.4029(2) 0.0757(9) Uani 1 1 d .
H59 H 0.7815 0.1217 0.3409 0.091 Uiso 1 1 calc R
C60 C 0.9169(2) 0.2936(2) 0.22709(19) 0.0685(8) Uani 1 1 d .
H60A H 0.9872 0.3068 0.1777 0.082 Uiso 1 1 calc R
H60B H 0.8594 0.2784 0.2128 0.082 Uiso 1 1 calc R
O1 O 0.02988(16) 0.62508(14) 0.03935(15) 0.0766(6) Uani 1 1 d .
H1 H -0.030(3) 0.674(2) 0.055(2) 0.115 Uiso 1 1 d .
O2 O 0.2542(2) 0.6543(2) -0.01159(19) 0.1231(11) Uani 1 1 d .
H2 H 0.189(4) 0.645(3) 0.007(3) 0.185 Uiso 1 1 d .
C61 C 0.0080(3) 0.5291(2) 0.1062(3) 0.1041(14) Uani 1 1 d .
H61A H -0.0044 0.5296 0.1722 0.156 Uiso 1 1 calc R
H61B H 0.0754 0.4746 0.0892 0.156 Uiso 1 1 calc R
H61C H -0.0619 0.5176 0.1030 0.156 Uiso 1 1 calc R
C62 C 0.3082(3) 0.6069(3) 0.0621(3) 0.1030(12) Uani 1 1 d .
H62A H 0.2750 0.6458 0.1097 0.155 Uiso 1 1 calc R
H62B H 0.3925 0.6038 0.0340 0.155 Uiso 1 1 calc R
H62C H 0.2951 0.5379 0.0941 0.155 Uiso 1 1 calc R

loop_
_atom_site_aniso_label
_atom_site_aniso_U_11
_atom_site_aniso_U_22
_atom_site_aniso_U_33
_atom_site_aniso_U_23
_atom_site_aniso_U_13
_atom_site_aniso_U_12
N1 0.0482(10) 0.0512(10) 0.0539(10) -0.0259(8) -0.0156(8) -0.0040(8)
N2 0.0483(10) 0.0508(10) 0.0606(10) -0.0222(9) -0.0186(9) -0.0023(9)
N3 0.0491(10) 0.0513(10) 0.0537(10) -0.0227(8) -0.0096(8) -0.0084(9)
N4 0.0587(11) 0.0521(10) 0.0526(10) -0.0149(9) -0.0135(9) -0.0137(9)
C1 0.0432(11) 0.0479(11) 0.0489(11) -0.0228(9) -0.0125(9) -0.0023(10)
C2 0.0450(11) 0.0472(12) 0.0454(11) -0.0171(9) -0.0114(10) -0.0029(10)
C3 0.0623(13) 0.0496(13) 0.0687(14) -0.0222(11) -0.0282(11) -0.0011(11)
C4 0.0750(16) 0.0459(13) 0.0783(16) -0.0168(12) -0.0312(13) -0.0007(13)
C5 0.0805(16) 0.0561(15) 0.0728(16) -0.0129(13) -0.0358(13) -0.0033(14)
C6 0.0677(14) 0.0616(14) 0.0642(13) -0.0182(11) -0.0336(11) -0.0061(12)
C7 0.0450(11) 0.0505(12) 0.0486(12) -0.0177(10) -0.0123(10) -0.0053(10)
C8 0.0466(11) 0.0516(12) 0.0500(12) -0.0191(10) -0.0124(10) -0.0094(10)
C9 0.0596(13) 0.0636(14) 0.0612(13) -0.0262(11) -0.0201(11) -0.0093(12)
C10 0.0611(13) 0.0705(14) 0.0793(15) -0.0376(12) -0.0234(12) -0.0120(12)
C11 0.0670(15) 0.0565(13) 0.0902(17) -0.0341(12) -0.0235(13) -0.0093(12)
C12 0.0602(13) 0.0513(13) 0.0712(14) -0.0210(11) -0.0239(12) -0.0072(12)
C13 0.0487(12) 0.0472(12) 0.0543(12) -0.0213(10) -0.0141(10) -0.0041(10)
C14 0.0429(11) 0.0432(11) 0.0494(12) -0.0156(9) -0.0138(10) -0.0028(10)
C15 0.0464(11) 0.0563(13) 0.0548(12) -0.0244(10) -0.0166(10) -0.0035(11)
C16 0.0450(12) 0.0696(14) 0.0545(12) -0.0282(11) -0.0115(10) -0.0045(11)
C17 0.0548(14) 0.0782(16) 0.0677(14) -0.0344(12) -0.0164(12) -0.0032(13)
C18 0.0644(15) 0.095(2) 0.0677(15) -0.0301(14) -0.0300(13) 0.0044(15)
C19 0.0721(16) 0.116(2) 0.0870(17) -0.0418(16) -0.0405(14) -0.0027(17)
C20 0.0640(15) 0.1023(19) 0.0889(16) -0.0488(14) -0.0298(13) -0.0095(15)
C21 0.0450(12) 0.0800(15) 0.0596(13) -0.0353(11) -0.0107(11) -0.0094(12)
C22 0.0461(12) 0.0722(14) 0.0560(12) -0.0344(11) -0.0041(10) -0.0145(11)
C23 0.0508(12) 0.0530(12) 0.0550(12) -0.0254(10) -0.0115(10) -0.0119(10)
C24 0.0475(11) 0.0482(11) 0.0518(11) -0.0186(9) -0.0168(10) -0.0087(10)
C25 0.0559(14) 0.0540(13) 0.0666(14) -0.0233(11) -0.0123(12) -0.0074(12)
C26 0.0655(16) 0.0685(16) 0.0633(16) -0.0179(13) -0.0006(13) -0.0206(13)
C27 0.0583(15) 0.0816(17) 0.0676(15) -0.0365(13) -0.0026(13) -0.0093(14)
C28 0.0609(15) 0.0668(14) 0.0724(15) -0.0390(12) -0.0132(12) -0.0037(13)
C29 0.0546(13) 0.0543(12) 0.0645(13) -0.0253(11) -0.0151(11) -0.0115(11)
C30 0.0559(14) 0.0896(17) 0.0875(17) -0.0457(14) -0.0093(13) -0.0218(13)
C31 0.0560(13) 0.0449(12) 0.0487(12) -0.0125(10) -0.0145(10) -0.0100(10)
C32 0.0649(14) 0.0436(12) 0.0454(12) -0.0098(10) -0.0126(11) -0.0096(11)
C33 0.0789(16) 0.0610(14) 0.0594(14) -0.0238(12) -0.0163(13) -0.0158(13)
C34 0.098(2) 0.0583(14) 0.0559(14) -0.0217(12) -0.0162(14) -0.0120(15)
C35 0.086(2) 0.0727(17) 0.0587(15) -0.0293(13) -0.0106(15) 0.0036(16)
C36 0.0672(16) 0.0710(16) 0.0582(15) -0.0224(13) -0.0130(13) 0.0007(14)
C37 0.0617(14) 0.0430(12) 0.0438(12) -0.0071(10) -0.0144(11) -0.0011(11)
C38 0.0536(13) 0.0494(13) 0.0476(12) -0.0086(11) -0.0126(11) -0.0053(11)
C39 0.0535(14) 0.0759(17) 0.0633(15) -0.0181(13) -0.0081(13) -0.0090(13)
C40 0.0501(13) 0.0914(18) 0.0815(17) -0.0271(15) -0.0174(13) -0.0176(14)
C41 0.0599(14) 0.0754(16) 0.0776(16) -0.0281(13) -0.0183(13) -0.0199(13)
C42 0.0530(13) 0.0571(13) 0.0686(15) -0.0212(12) -0.0164(12) -0.0091(11)
C43 0.0511(12) 0.0428(12) 0.0479(12) -0.0075(10) -0.0166(10) -0.0064(10)
C44 0.0523(12) 0.0387(11) 0.0462(12) -0.0092(10) -0.0103(10) -0.0060(10)
C45 0.0550(12) 0.0477(12) 0.0483(12) -0.0134(10) -0.0109(10) -0.0139(11)
C46 0.0513(12) 0.0554(13) 0.0587(13) -0.0151(11) -0.0139(11) -0.0115(11)
C47 0.0646(14) 0.0757(16) 0.0666(15) -0.0186(13) -0.0166(13) -0.0238(13)
C48 0.0592(15) 0.112(2) 0.0804(18) -0.0243(16) -0.0175(14) -0.0314(15)
C49 0.0508(14) 0.103(2) 0.0722(18) -0.0161(16) -0.0142(14) -0.0149(15)
C50 0.0597(15) 0.0716(17) 0.0640(16) -0.0176(13) -0.0085(13) -0.0088(14)
C51 0.0499(13) 0.0512(13) 0.0546(13) -0.0124(11) -0.0107(11) -0.0074(11)
C52 0.0573(13) 0.0479(12) 0.0546(13) -0.0188(10) -0.0090(11) -0.0080(11)
C53 0.0510(12) 0.0554(12) 0.0549(12) -0.0265(10) -0.0138(10) -0.0044(11)
C54 0.0479(12) 0.0534(12) 0.0619(13) -0.0232(11) -0.0127(11) -0.0101(10)
C55 0.188(3) 0.0654(17) 0.103(2) -0.0043(15) -0.0884(19) -0.0397(19)
C56 0.196(3) 0.084(2) 0.131(2) -0.0002(19) -0.099(2) -0.042(2)
C57 0.112(2) 0.0538(17) 0.141(3) -0.0138(19) -0.051(2) -0.0146(17)
C58 0.109(2) 0.0696(16) 0.101(2) -0.0385(15) -0.0115(19) -0.0311(16)
C59 0.0943(18) 0.0714(16) 0.0705(16) -0.0234(13) -0.0225(14) -0.0280(15)
C60 0.0718(16) 0.0712(15) 0.0584(15) -0.0251(12) -0.0040(13) -0.0210(13)
O1 0.0697(11) 0.0573(10) 0.0952(13) -0.0269(9) -0.0209(10) -0.0032(9)
O2 0.0955(15) 0.162(2) 0.0893(16) -0.0095(16) -0.0164(14) -0.0434(16)
C61 0.097(2) 0.0548(17) 0.135(3) -0.0206(19) -0.025(2) -0.0029(17)
C62 0.111(2) 0.097(2) 0.124(2) -0.0446(18) -0.045(2) -0.0249(19)

loop_
_atom_type_symbol
_atom_type_description
_atom_type_scat_dispersion_real
_atom_type_scat_dispersion_imag
_atom_type_scat_source
C C 0.0033 0.0016 'International Tables Vol C Tables 4.2.6.8 and 6.1.1.4'
H H 0.0000 0.0000 'International Tables Vol C Tables 4.2.6.8 and 6.1.1.4'
N N 0.0061 0.0033 'International Tables Vol C Tables 4.2.6.8 and 6.1.1.4'
O O 0.0106 0.0060 'International Tables Vol C Tables 4.2.6.8 and 6.1.1.4'

loop_
_geom_angle_atom_site_label_1
_geom_angle_atom_site_label_2
_geom_angle_atom_site_label_3
_geom_angle
C15 N1 C1 106.9(2)
C15 N1 C23 121.5(2)
C1 N1 C23 130.32(18)
C15 N2 C14 104.42(19)
C45 N3 C44 106.4(2)
C45 N3 C53 122.56(19)
C44 N3 C53 130.4(2)
C45 N4 C31 103.5(2)
C14 C1 N1 104.69(19)
C14 C1 C2 122.7(2)
N1 C1 C2 132.4(2)
C3 C2 C7 118.1(2)
C3 C2 C1 125.8(2)
C7 C2 C1 116.0(2)
C4 C3 C2 121.6(3)
C4 C3 H3 119.2
C2 C3 H3 119.2
C3 C4 C5 120.2(3)
C3 C4 H4 119.9
C5 C4 H4 119.9
C6 C5 C4 120.3(3)
C6 C5 H5 119.8
C4 C5 H5 119.8
C5 C6 C7 122.0(3)
C5 C6 H6 119.0
C7 C6 H6 119.0
C6 C7 C2 117.8(2)
C6 C7 C8 121.0(2)
C2 C7 C8 121.1(2)
C9 C8 C13 117.3(2)
C9 C8 C7 122.3(2)
C13 C8 C7 120.3(2)
C10 C9 C8 121.0(2)
C10 C9 H9 119.5
C8 C9 H9 119.5
C9 C10 C11 121.2(3)
C9 C10 H10 119.4
C11 C10 H10 119.4
C12 C11 C10 119.5(2)
C12 C11 H11 120.3
C10 C11 H11 120.3
C11 C12 C13 120.6(2)
C11 C12 H12 119.7
C13 C12 H12 119.7
C12 C13 C8 120.4(3)
C12 C13 C14 122.6(2)
C8 C13 C14 117.0(2)
C1 C14 N2 111.7(2)
C1 C14 C13 122.5(2)
N2 C14 C13 125.8(2)
N2 C15 N1 112.3(2)
N2 C15 C16 126.6(2)
N1 C15 C16 121.0(2)
C21 C16 C17 120.6(3)
C21 C16 C15 119.1(2)
C17 C16 C15 120.2(3)
C18 C17 C16 119.8(3)
C18 C17 H17 120.1
C16 C17 H17 120.1
C19 C18 C17 119.7(3)
C19 C18 H18 120.2
C17 C18 H18 120.2
C20 C19 C18 121.5(3)
C20 C19 H19 119.3
C18 C19 H19 119.3
C19 C20 C21 120.2(3)
C19 C20 H20 119.9
C21 C20 H20 119.9
C16 C21 C20 118.2(2)
C16 C21 C22 119.6(2)
C20 C21 C22 122.2(3)
C30 C22 C21 124.4(3)
C30 C22 C23 118.6(2)
C21 C22 C23 117.0(2)
N1 C23 C22 110.03(18)
N1 C23 C24 110.78(19)
C22 C23 C24 111.0(2)
N1 C23 H23 108.3
C22 C23 H23 108.3
C24 C23 H23 108.3
C25 C24 C29 119.1(2)
C25 C24 C23 123.2(2)
C29 C24 C23 117.7(2)
C24 C25 C26 120.7(2)
C24 C25 H25 119.6
C26 C25 H25 119.6
C27 C26 C25 120.0(2)
C27 C26 H26 120.0
C25 C26 H26 120.0
C28 C27 C26 119.9(2)
C28 C27 H27 120.1
C26 C27 H27 120.1
C27 C28 C29 121.1(2)
C27 C28 H28 119.4
C29 C28 H28 119.4
C28 C29 C24 119.1(2)
C28 C29 H29 120.5
C24 C29 H29 120.5
C22 C30 H30A 120.0
C22 C30 H30B 120.0
H30A C30 H30B 120.0
C44 C31 N4 112.7(2)
C44 C31 C32 121.6(2)
N4 C31 C32 125.7(2)
C37 C32 C33 121.0(2)
C37 C32 C31 117.5(3)
C33 C32 C31 121.5(2)
C34 C33 C32 120.0(3)
C34 C33 H33 120.0
C32 C33 H33 120.0
C33 C34 C35 119.5(3)
C33 C34 H34 120.2
C35 C34 H34 120.2
C36 C35 C34 121.1(3)
C36 C35 H35 119.5
C34 C35 H35 119.5
C35 C36 C37 121.5(3)
C35 C36 H36 119.3
C37 C36 H36 119.3
C32 C37 C36 116.9(3)
C32 C37 C38 120.6(2)
C36 C37 C38 122.4(3)
C39 C38 C43 117.0(3)
C39 C38 C37 122.1(2)
C43 C38 C37 120.9(2)
C40 C39 C38 122.9(2)
C40 C39 H39 118.6
C38 C39 H39 118.6
C39 C40 C41 119.8(3)
C39 C40 H40 120.1
C41 C40 H40 120.1
C42 C41 C40 120.1(3)
C42 C41 H41 119.9
C40 C41 H41 119.9
C41 C42 C43 121.5(2)
C41 C42 H42 119.2
C43 C42 H42 119.2
C42 C43 C44 125.4(2)
C42 C43 C38 118.7(2)
C44 C43 C38 116.0(2)
C31 C44 N3 104.3(2)
C31 C44 C43 123.2(2)
N3 C44 C43 132.5(2)
N4 C45 N3 113.1(2)
N4 C45 C46 125.4(3)
N3 C45 C46 121.4(2)
C47 C46 C51 120.4(2)
C47 C46 C45 120.4(2)
C51 C46 C45 119.1(3)
C48 C47 C46 120.7(3)
C48 C47 H47 119.7
C46 C47 H47 119.7
C47 C48 C49 119.4(3)
C47 C48 H48 120.3
C49 C48 H48 120.3
C48 C49 C50 120.9(3)
C48 C49 H49 119.6
C50 C49 H49 119.6
C49 C50 C51 120.8(3)
C49 C50 H50 119.6
C51 C50 H50 119.6
C50 C51 C46 117.7(3)
C50 C51 C52 123.4(3)
C46 C51 C52 118.9(2)
C60 C52 C51 122.9(2)
C60 C52 C53 118.7(3)
C51 C52 C53 118.4(2)
N3 C53 C52 110.9(2)
N3 C53 C54 111.65(19)
C52 C53 C54 111.05(18)
N3 C53 H53 107.7
C52 C53 H53 107.7
C54 C53 H53 107.7
C55 C54 C59 118.1(3)
C55 C54 C53 123.2(3)
C59 C54 C53 118.8(2)
C54 C55 C56 120.2(3)
C54 C55 H55 119.9
C56 C55 H55 119.9
C57 C56 C55 120.3(4)
C57 C56 H56 119.9
C55 C56 H56 119.9
C58 C57 C56 120.5(3)
C58 C57 H57 119.8
C56 C57 H57 119.8
C57 C58 C59 119.7(3)
C57 C58 H58 120.1
C59 C58 H58 120.1
C58 C59 C54 121.2(3)
C58 C59 H59 119.4
C54 C59 H59 119.4
C52 C60 H60A 120.0
C52 C60 H60B 120.0
H60A C60 H60B 120.0
C61 O1 H1 110(2)
C62 O2 H2 111(3)
O1 C61 H61A 109.5
O1 C61 H61B 109.5
H61A C61 H61B 109.5
O1 C61 H61C 109.5
H61A C61 H61C 109.5
H61B C61 H61C 109.5
O2 C62 H62A 109.5
O2 C62 H62B 109.5
H62A C62 H62B 109.5
O2 C62 H62C 109.5
H62A C62 H62C 109.5
H62B C62 H62C 109.5

loop_
_geom_bond_atom_site_label_1
_geom_bond_atom_site_label_2
_geom_bond_distance
N1 C15 1.368(3)
N1 C1 1.390(3)
N1 C23 1.462(3)
N2 C15 1.319(3)
N2 C14 1.380(3)
N3 C45 1.367(3)
N3 C44 1.391(3)
N3 C53 1.463(3)
N4 C45 1.321(3)
N4 C31 1.370(3)
C1 C14 1.367(3)
C1 C2 1.435(3)
C2 C3 1.403(3)
C2 C7 1.417(4)
C3 C4 1.360(4)
C3 H3 0.9300
C4 C5 1.367(4)
C4 H4 0.9300
C5 C6 1.352(4)
C5 H5 0.9300
C6 C7 1.401(3)
C6 H6 0.9300
C7 C8 1.464(3)
C8 C9 1.404(4)
C8 C13 1.410(3)
C9 C10 1.364(3)
C9 H9 0.9300
C10 C11 1.382(4)
C10 H10 0.9300
C11 C12 1.364(4)
C11 H11 0.9300
C12 C13 1.395(3)
C12 H12 0.9300
C13 C14 1.427(4)
C15 C16 1.449(4)
C16 C21 1.389(4)
C16 C17 1.396(3)
C17 C18 1.373(4)
C17 H17 0.9300
C18 C19 1.370(5)
C18 H18 0.9300
C19 C20 1.366(4)
C19 H19 0.9300
C20 C21 1.400(4)
C20 H20 0.9300
C21 C22 1.468(3)
C22 C30 1.305(4)
C22 C23 1.522(4)
C23 C24 1.526(3)
C23 H23 0.9800
C24 C25 1.370(3)
C24 C29 1.396(3)
C25 C26 1.380(3)
C25 H25 0.9300
C26 C27 1.370(4)
C26 H26 0.9300
C27 C28 1.356(4)
C27 H27 0.9300
C28 C29 1.386(3)
C28 H28 0.9300
C29 H29 0.9300
C30 H30A 0.9300
C30 H30B 0.9300
C31 C44 1.369(4)
C31 C32 1.436(3)
C32 C37 1.396(4)
C32 C33 1.399(4)
C33 C34 1.370(4)
C33 H33 0.9300
C34 C35 1.378(4)
C34 H34 0.9300
C35 C36 1.357(5)
C35 H35 0.9300
C36 C37 1.406(3)
C36 H36 0.9300
C37 C38 1.458(4)
C38 C39 1.396(4)
C38 C43 1.428(3)
C39 C40 1.355(4)
C39 H39 0.9300
C40 C41 1.382(4)
C40 H40 0.9300
C41 C42 1.358(4)
C41 H41 0.9300
C42 C43 1.401(4)
C42 H42 0.9300
C43 C44 1.424(3)
C45 C46 1.447(3)
C46 C47 1.380(4)
C46 C51 1.402(4)
C47 C48 1.370(4)
C47 H47 0.9300
C48 C49 1.371(5)
C48 H48 0.9300
C49 C50 1.374(5)
C49 H49 0.9300
C50 C51 1.392(3)
C50 H50 0.9300
C51 C52 1.470(4)
C52 C60 1.319(4)
C52 C53 1.513(3)
C53 C54 1.523(3)
C53 H53 0.9800
C54 C55 1.358(4)
C54 C59 1.376(4)
C55 C56 1.384(4)
C55 H55 0.9300
C56 C57 1.352(6)
C56 H56 0.9300
C57 C58 1.336(5)
C57 H57 0.9300
C58 C59 1.374(4)
C58 H58 0.9300
C59 H59 0.9300
C60 H60A 0.9300
C60 H60B 0.9300
O1 C61 1.408(3)
O1 H1 0.86(3)
O2 C62 1.373(4)
O2 H2 0.79(4)
C61 H61A 0.9600
C61 H61B 0.9600
C61 H61C 0.9600
C62 H62A 0.9600
C62 H62B 0.9600
C62 H62C 0.9600

loop_
_geom_hbond_atom_site_label_D
_geom_hbond_atom_site_label_H
_geom_hbond_atom_site_label_A
_geom_hbond_distance_DH
_geom_hbond_distance_HA
_geom_hbond_distance_DA
_geom_hbond_angle_DHA
_geom_hbond_site_symmetry_A
O1 H1 N2 0.86(3) 1.94(3) 2.799(2) 175(3) 1_455
O2 H2 O1 0.79(4) 1.94(4) 2.726(3) 175(5) .
